data_1524299
loop_
_publ_author_name
'Efremov, V.A.'
'Velikodnyi, Yu.A.'
'Trunov, V.K.'

_publ_section_title
;
 Trigonal binary tungstates and molybdates of alkali and trivalent
 elements
;
_journal_name_full Kristallografiya
_journal_page_first 1135
_journal_page_last 1139
_journal_volume 17
_journal_year 1972
_chemical_formula_sum 'In K O8 W2'
_chemical_name_systematic 'K In (W O4)2'
_space_group_IT_number 165
_symmetry_space_group_name_Hall '-P 3 2"c'
_symmetry_space_group_name_H-M 'P -3 c 1'
_cell_angle_alpha 90
_cell_angle_beta 90
_cell_angle_gamma 120
_cell_formula_units_Z 2
_cell_length_a 5.79
_cell_length_b 5.79
_cell_length_c 14.515
_cell_volume 421.410
_citation_journal_id_ASTM KRISAJ
_cod_data_source_file Efremov_KRISAJ_1972_626.cif
_cod_data_source_block In1K1O8W2
_cod_original_cell_volume 421.41
_cod_original_formula_sum 'In1 K1 O8 W2'
_cod_database_code 1524299

loop_
_symmetry_equiv_pos_as_xyz
x,y,z
-y,x-y,z
-x+y,-x,z
y,x,-z+1/2
-x,-x+y,-z+1/2
x-y,-y,-z+1/2
-x,-y,-z
y,-x+y,-z
x-y,x,-z
-y,-x,z-1/2
x,x-y,z-1/2
-x+y,y,z-1/2

loop_
_atom_site_label
_atom_site_type_symbol
_atom_site_fract_x
_atom_site_fract_y
_atom_site_fract_z
_atom_site_occupancy
_atom_site_U_iso_or_equiv
In1 In+3 0 0 0 1 0.0
W1 W+6 0.3333 0.6667 0.12394 1 0.0
O1 O-2 0.3333 0.6667 0.248 1 0.0
K1 K+1 0 0 0.25 1 0.0
O2 O-2 0.244 0.328 0.0843 1 0.0
